data_1574897
loop_
_publ_author_name
'Kurosawa, Miki B.'
'Shimoyama, Shuhei'
'Tanaka, Hiroki'
'Yamaguchi, Junichiro'

_publ_section_title
;
 Difluoroenol phosphinates as difluoroenolate surrogates: synthesis and
 applications in defluorination and deoxygenative coupling.
;
_journal_issue 29
_journal_name_full 'Chemical science'
_journal_page_first 13390
_journal_page_last 13400
_journal_paper_doi 10.1039/d5sc03915k
_journal_volume 16
_journal_year 2025
_chemical_formula_moiety 'C24 H23 F2 O2 P'
_chemical_formula_sum 'C24 H23 F2 O2 P'
_chemical_formula_weight 412.39
_space_group_crystal_system orthorhombic
_space_group_IT_number 61
_space_group_name_Hall '-P 2ac 2ab'
_space_group_name_H-M_alt 'P b c a'
_atom_sites_solution_hydrogens geom
_atom_sites_solution_primary dual
_audit_block_doi 10.5517/ccdc.csd.cc2lq5n5
_audit_creation_date 2024-11-22
_audit_creation_method
;
Olex2 1.5
(compiled 2023.08.24 svn.re1ec1418 for OlexSys, GUI svn.r6817)
;
_audit_update_record
;
2024-11-22 deposited with the CCDC.	2025-06-20 downloaded from the CCDC.
;
_cell_angle_alpha 90
_cell_angle_beta 90
_cell_angle_gamma 90
_cell_formula_units_Z 8
_cell_length_a 12.24160(10)
_cell_length_b 14.70540(10)
_cell_length_c 22.9539(2)
_cell_measurement_reflns_used 16689
_cell_measurement_temperature 100.02(10)
_cell_measurement_theta_max 75.0690
_cell_measurement_theta_min 3.0270
_cell_volume 4132.11(6)
_computing_cell_refinement 'CrysAlisPro 1.171.43.143a (Rigaku OD, 2024)'
_computing_data_collection 'CrysAlisPro 1.171.43.143a (Rigaku OD, 2024)'
_computing_data_reduction 'CrysAlisPro 1.171.43.143a (Rigaku OD, 2024)'
_computing_molecular_graphics 'Olex2 1.5 (Dolomanov et al., 2009)'
_computing_publication_material 'Olex2 1.5 (Dolomanov et al., 2009)'
_computing_structure_refinement 'SHELXL 2018/3 (Sheldrick, 2015)'
_computing_structure_solution 'SHELXT 2018/2 (Sheldrick, 2018)'
_diffrn_ambient_environment N~2~
_diffrn_ambient_temperature 100.02(10)
_diffrn_detector 'Hybrid Pixel Array Detector'
_diffrn_detector_area_resol_mean 10.0000
_diffrn_detector_type HyPix
_diffrn_measured_fraction_theta_full 1.000
_diffrn_measured_fraction_theta_max 0.961
_diffrn_measurement_details
;
List of Runs (angles in degrees, time in seconds):

  # Type    Start    End  Width  t~exp~   \w     \q     \k     \f   Frames
#--------------------------------------------------------------------------
  1  \w     55.00  98.00   0.50    0.15    --  108.78 -77.00-150.00   86
  2  \w     67.00 111.00   0.50    0.15    --  108.78-125.00  30.00   88
  3  \w     37.00  96.00   0.50    0.15    --  108.78-128.00  54.00  118
  4  \w     64.00 105.00   0.50    0.15    --  108.78 -95.00  60.00   82
  5  \w     39.00  97.00   0.50    0.15    --  108.78 -77.00  60.00  116
  6  \w     87.00 154.00   0.50    0.15    --  108.78  45.00  60.00  134
  7  \w    -28.00  38.00   0.50    0.05    --  -42.85  19.00 -30.00  132
  8  \w    -26.00  38.00   0.50    0.05    --  -42.85  19.00 -90.00  128
  9  \w    -28.00  38.00   0.50    0.05    --  -42.85  19.00  30.00  132
 10  \w    -51.00 -21.00   0.50    0.15    --  -96.00  45.00 -90.00   60
 11  \w    -46.00 -21.00   0.50    0.15    --  -96.00  45.00   0.00   50
 12  \w    -49.00 -20.00   0.50    0.15    --  -96.00  45.00  60.00   58
 13  \w    -69.00 -27.00   0.50    0.15    --  -96.00  61.00 150.00   84
 14  \w    -72.00 -29.00   0.50    0.15    --  -96.00 119.00  44.00   86
 15  \w    -80.00 -46.00   0.50    0.15    --  -96.00 128.00 129.00   68
 16  \w    -99.00 -56.00   0.50    0.05    --  -42.85 143.00 -60.00   86
 17  \w   -107.00 -41.00   0.50    0.15    --  -96.00 -11.00 117.00  132
 18  \w   -176.00-129.00   0.50    0.15    --  -96.00 -11.00 117.00   94
 19  \w   -143.00 -71.00   0.50    0.15    --  -96.00 -77.00 150.00  144
;
_diffrn_measurement_device 'four-circle diffractometer'
_diffrn_measurement_device_type 'XtaLAB Synergy, Dualflex, HyPix'
_diffrn_measurement_method '\w scans'
_diffrn_orient_matrix_type 'CrysAlisPro convention (1999,Acta A55,543-557)'
_diffrn_orient_matrix_UB_11 0.1247004000
_diffrn_orient_matrix_UB_12 -0.0138349000
_diffrn_orient_matrix_UB_13 -0.0025602000
_diffrn_orient_matrix_UB_21 0.0038592000
_diffrn_orient_matrix_UB_22 -0.0061366000
_diffrn_orient_matrix_UB_23 0.0669741000
_diffrn_orient_matrix_UB_31 -0.0167673000
_diffrn_orient_matrix_UB_32 -0.1036289000
_diffrn_orient_matrix_UB_33 -0.0035632000
_diffrn_radiation_monochromator mirror
_diffrn_radiation_probe x-ray
_diffrn_radiation_type 'Cu K\a'
_diffrn_radiation_wavelength 1.54184
_diffrn_reflns_av_R_equivalents 0.0285
_diffrn_reflns_av_unetI/netI 0.0196
_diffrn_reflns_Laue_measured_fraction_full 1.000
_diffrn_reflns_Laue_measured_fraction_max 0.961
_diffrn_reflns_limit_h_max 15
_diffrn_reflns_limit_h_min -14
_diffrn_reflns_limit_k_max 14
_diffrn_reflns_limit_k_min -18
_diffrn_reflns_limit_l_max 27
_diffrn_reflns_limit_l_min -27
_diffrn_reflns_number 23326
_diffrn_reflns_point_group_measured_fraction_full 1.000
_diffrn_reflns_point_group_measured_fraction_max 0.961
_diffrn_reflns_theta_full 67.684
_diffrn_reflns_theta_max 75.381
_diffrn_reflns_theta_min 3.852
_diffrn_source 'micro-focus sealed X-ray tube'
_diffrn_source_type 'PhotonJet (Cu) X-ray Source'
_exptl_absorpt_coefficient_mu 1.482
_exptl_absorpt_correction_T_max 1.000
_exptl_absorpt_correction_T_min 0.213
_exptl_absorpt_correction_type gaussian
_exptl_absorpt_process_details
;
CrysAlisPro 1.171.43.143a (Rigaku Oxford Diffraction, 2024)
Numerical absorption correction based on gaussian integration over
a multifaceted crystal model
Empirical absorption correction using spherical harmonics,
implemented in SCALE3 ABSPACK scaling algorithm.
;
_exptl_crystal_colour colourless
_exptl_crystal_colour_primary colourless
_exptl_crystal_density_diffrn 1.326
_exptl_crystal_description block
_exptl_crystal_F_000 1728
_exptl_crystal_recrystallization_method 'Re-crystallisation from solvent: toluene'
_exptl_crystal_size_max 0.51
_exptl_crystal_size_mid 0.4
_exptl_crystal_size_min 0.32
_refine_diff_density_max 0.316
_refine_diff_density_min -0.406
_refine_diff_density_rms 0.048
_refine_ls_extinction_method none
_refine_ls_goodness_of_fit_ref 1.051
_refine_ls_hydrogen_treatment constr
_refine_ls_matrix_type full
_refine_ls_number_parameters 265
_refine_ls_number_reflns 4115
_refine_ls_number_restraints 0
_refine_ls_restrained_S_all 1.051
_refine_ls_R_factor_all 0.0334
_refine_ls_R_factor_gt 0.0319
_refine_ls_shift/su_max 0.002
_refine_ls_shift/su_mean 0.000
_refine_ls_structure_factor_coef Fsqd
_refine_ls_weighting_details 'w=1/[\s^2^(Fo^2^)+(0.0383P)^2^+1.9888P] where P=(Fo^2^+2Fc^2^)/3'
_refine_ls_weighting_scheme calc
_refine_ls_wR_factor_gt 0.0811
_refine_ls_wR_factor_ref 0.0822
_reflns_Friedel_coverage 0.000
_reflns_number_gt 3890
_reflns_number_total 4115
_reflns_threshold_expression 'I > 2\s(I)'
_cod_data_source_file d5sc03915k2.cif
_cod_data_source_block SS601
_cod_depositor_comments 'Adding full bibliography for 1574897.cif.'
_cod_database_code 1574897
_shelx_shelxl_version_number 2018/3
_chemical_oxdiff_formula 'C11 H10 N O'
_shelx_space_group_comment
;
The symmetry employed for this shelxl refinement is uniquely defined
by the following loop, which should always be used as a source of
symmetry information in preference to the above space-group names.
They are only intended as comments.
;
_shelx_estimated_absorpt_t_max 0.648
_shelx_estimated_absorpt_t_min 0.519
_olex2_refinement_description
;
1.a Aromatic/amide H refined with riding coordinates:
 C4(H4), C8(H8), C14(H14), C5(H5), C7(H7), C18(H18), C20(H20), C16(H16),
 C17(H17), C24(H24), C15(H15), C21(H21), C23(H23), C22(H22)
1.b Idealised Me refined as rotating group:
 C12(H12A,H12B,H12C), C10(H10A,H10B,H10C), C11(H11A,H11B,H11C)
;
_olex2_submission_special_instructions 'No special instructions were received'
_oxdiff_exptl_absorpt_empirical_details
;
Empirical correction (ABSPACK) includes:
- Absorption correction using spherical harmonics
- Frame scaling
;
_oxdiff_exptl_absorpt_empirical_full_max 1.595
_oxdiff_exptl_absorpt_empirical_full_min 0.792

loop_
_space_group_symop_operation_xyz
'x, y, z'
'-x+1/2, -y, z+1/2'
'-x, y+1/2, -z+1/2'
'x+1/2, -y+1/2, -z'
'-x, -y, -z'
'x-1/2, y, -z-1/2'
'x, -y-1/2, z-1/2'
'-x-1/2, y-1/2, z'

loop_
_atom_site_label
_atom_site_type_symbol
_atom_site_fract_x
_atom_site_fract_y
_atom_site_fract_z
_atom_site_U_iso_or_equiv
_atom_site_adp_type
_atom_site_occupancy
_atom_site_site_symmetry_order
_atom_site_calc_flag
_atom_site_refinement_flags_posn
_atom_site_refinement_flags_adp
_atom_site_refinement_flags_occupancy
_atom_site_disorder_assembly
_atom_site_disorder_group
P1 P 0.15718(2) 0.62531(2) 0.61635(2) 0.01566(9) Uani 1 1 d . . . . .
F1 F 0.16418(6) 0.32973(5) 0.69709(3) 0.02570(18) Uani 1 1 d . . . . .
F2 F 0.03085(6) 0.40632(5) 0.65933(4) 0.02808(18) Uani 1 1 d . . . . .
O2 O 0.16148(7) 0.51816(6) 0.59972(4) 0.01843(18) Uani 1 1 d . . . . .
O1 O 0.26400(7) 0.67092(6) 0.61983(4) 0.02148(19) Uani 1 1 d . . . . .
C3 C 0.32848(10) 0.44258(8) 0.63463(5) 0.0171(2) Uani 1 1 d . . . . .
C4 C 0.38745(10) 0.48113(8) 0.58879(5) 0.0192(2) Uani 1 1 d . . . . .
H4 H 0.350561 0.517307 0.560712 0.023 Uiso 1 1 calc R U . . .
C13 C 0.08392(10) 0.63099(7) 0.68410(5) 0.0166(2) Uani 1 1 d . . . . .
C8 C 0.38638(10) 0.39195(8) 0.67600(5) 0.0201(2) Uani 1 1 d . . . . .
H8 H 0.348854 0.366470 0.708340 0.024 Uiso 1 1 calc R U . . .
C19 C 0.07297(10) 0.66301(8) 0.55728(5) 0.0191(2) Uani 1 1 d . . . . .
C14 C 0.13616(10) 0.66900(8) 0.73221(5) 0.0206(2) Uani 1 1 d . . . . .
H14 H 0.208484 0.691753 0.728635 0.025 Uiso 1 1 calc R U . . .
C5 C 0.49919(10) 0.46735(8) 0.58367(5) 0.0192(2) Uani 1 1 d . . . . .
H5 H 0.537142 0.494213 0.551938 0.023 Uiso 1 1 calc R U . . .
C7 C 0.49784(10) 0.37865(8) 0.67025(5) 0.0203(3) Uani 1 1 d . . . . .
H7 H 0.535136 0.343592 0.698765 0.024 Uiso 1 1 calc R U . . .
C2 C 0.20888(10) 0.45329(8) 0.63645(5) 0.0176(2) Uani 1 1 d . . . . .
C18 C -0.02279(10) 0.59880(8) 0.68977(6) 0.0215(3) Uani 1 1 d . . . . .
H18 H -0.059487 0.573983 0.656955 0.026 Uiso 1 1 calc R U . . .
C6 C 0.55721(10) 0.41524(8) 0.62376(5) 0.0179(2) Uani 1 1 d . . . . .
C20 C -0.01355(11) 0.61118(9) 0.53549(6) 0.0231(3) Uani 1 1 d . . . . .
H20 H -0.028680 0.553000 0.551560 0.028 Uiso 1 1 calc R U . . .
C1 C 0.13844(10) 0.39925(8) 0.66339(6) 0.0205(2) Uani 1 1 d . . . . .
C16 C -0.02299(12) 0.64048(9) 0.79103(6) 0.0263(3) Uani 1 1 d . . . . .
H16 H -0.059231 0.643497 0.827573 0.032 Uiso 1 1 calc R U . . .
C9 C 0.67989(10) 0.39682(9) 0.61867(5) 0.0212(3) Uani 1 1 d . . . . .
C17 C -0.07542(11) 0.60297(9) 0.74325(6) 0.0244(3) Uani 1 1 d . . . . .
H17 H -0.147609 0.580025 0.747109 0.029 Uiso 1 1 calc R U . . .
C24 C 0.09572(11) 0.74773(9) 0.53290(6) 0.0253(3) Uani 1 1 d . . . . .
H24 H 0.154444 0.783288 0.547500 0.030 Uiso 1 1 calc R U . . .
C15 C 0.08238(12) 0.67358(9) 0.78537(6) 0.0267(3) Uani 1 1 d . . . . .
H15 H 0.118126 0.699596 0.818111 0.032 Uiso 1 1 calc R U . . .
C21 C -0.07743(12) 0.64471(10) 0.49035(6) 0.0304(3) Uani 1 1 d . . . . .
H21 H -0.136990 0.609857 0.476016 0.036 Uiso 1 1 calc R U . . .
C23 C 0.03230(14) 0.77998(10) 0.48723(6) 0.0329(3) Uani 1 1 d . . . . .
H23 H 0.048427 0.837386 0.470306 0.039 Uiso 1 1 calc R U . . .
C22 C -0.05440(13) 0.72906(10) 0.46611(6) 0.0344(3) Uani 1 1 d . . . . .
H22 H -0.097966 0.751847 0.435129 0.041 Uiso 1 1 calc R U . . .
C12 C 0.69991(12) 0.29374(10) 0.61902(7) 0.0347(3) Uani 1 1 d . . . . .
H12A H 0.677322 0.268513 0.656658 0.052 Uiso 1 1 calc R U . . .
H12B H 0.777785 0.281673 0.612850 0.052 Uiso 1 1 calc R U . . .
H12C H 0.657401 0.265257 0.587784 0.052 Uiso 1 1 calc R U . . .
C10 C 0.72875(12) 0.43404(11) 0.56199(7) 0.0336(3) Uani 1 1 d . . . . .
H10A H 0.692527 0.405423 0.528624 0.050 Uiso 1 1 calc R U . . .
H10B H 0.807099 0.420491 0.560781 0.050 Uiso 1 1 calc R U . . .
H10C H 0.717862 0.500017 0.560337 0.050 Uiso 1 1 calc R U . . .
C11 C 0.73815(12) 0.44137(13) 0.67013(7) 0.0383(4) Uani 1 1 d . . . . .
H11A H 0.726603 0.507282 0.668833 0.057 Uiso 1 1 calc R U . . .
H11B H 0.816551 0.428323 0.667920 0.057 Uiso 1 1 calc R U . . .
H11C H 0.708692 0.417082 0.706651 0.057 Uiso 1 1 calc R U . . .

loop_
_atom_site_aniso_label
_atom_site_aniso_U_11
_atom_site_aniso_U_22
_atom_site_aniso_U_33
_atom_site_aniso_U_23
_atom_site_aniso_U_13
_atom_site_aniso_U_12
P1 0.01391(16) 0.01723(16) 0.01584(16) -0.00014(10) -0.00035(11) 0.00015(10)
F1 0.0246(4) 0.0208(4) 0.0317(4) 0.0061(3) 0.0061(3) 0.0002(3)
F2 0.0160(4) 0.0278(4) 0.0404(5) -0.0012(3) 0.0028(3) -0.0006(3)
O2 0.0176(4) 0.0188(4) 0.0190(4) -0.0007(3) -0.0031(3) 0.0032(3)
O1 0.0171(4) 0.0246(4) 0.0228(4) -0.0004(3) 0.0011(3) -0.0032(3)
C3 0.0174(6) 0.0162(5) 0.0177(5) -0.0027(4) 0.0000(4) 0.0006(4)
C4 0.0213(6) 0.0195(5) 0.0169(6) 0.0018(4) -0.0012(5) 0.0029(5)
C13 0.0163(6) 0.0157(5) 0.0179(6) 0.0011(4) 0.0004(4) 0.0020(4)
C8 0.0203(6) 0.0223(6) 0.0177(6) 0.0031(5) 0.0010(5) -0.0006(5)
C19 0.0209(6) 0.0203(6) 0.0161(5) -0.0017(4) 0.0002(5) 0.0043(5)
C14 0.0195(6) 0.0215(6) 0.0209(6) 0.0019(5) -0.0023(5) -0.0012(5)
C5 0.0204(6) 0.0195(5) 0.0178(6) 0.0020(4) 0.0018(5) 0.0000(5)
C7 0.0200(6) 0.0230(6) 0.0181(6) 0.0039(4) -0.0030(5) 0.0015(5)
C2 0.0181(6) 0.0171(5) 0.0174(5) -0.0015(4) -0.0013(4) 0.0028(4)
C18 0.0178(6) 0.0225(6) 0.0240(6) -0.0028(5) 0.0005(5) -0.0004(5)
C6 0.0170(6) 0.0182(5) 0.0187(6) -0.0011(4) -0.0012(4) -0.0008(4)
C20 0.0248(7) 0.0235(6) 0.0210(6) -0.0031(5) -0.0040(5) 0.0037(5)
C1 0.0172(6) 0.0193(6) 0.0249(6) -0.0016(5) 0.0005(5) 0.0020(5)
C16 0.0309(7) 0.0261(6) 0.0218(6) 0.0017(5) 0.0077(5) 0.0027(5)
C9 0.0160(6) 0.0265(6) 0.0211(6) 0.0024(5) -0.0011(5) 0.0001(5)
C17 0.0188(6) 0.0241(6) 0.0304(7) -0.0003(5) 0.0059(5) -0.0005(5)
C24 0.0324(7) 0.0213(6) 0.0223(6) -0.0005(5) 0.0002(5) 0.0022(5)
C15 0.0306(7) 0.0309(7) 0.0187(6) -0.0031(5) -0.0018(5) -0.0021(5)
C21 0.0320(7) 0.0344(7) 0.0248(7) -0.0086(6) -0.0106(6) 0.0082(6)
C23 0.0507(9) 0.0241(7) 0.0239(7) 0.0036(5) -0.0013(6) 0.0104(6)
C22 0.0468(9) 0.0360(8) 0.0203(7) -0.0032(6) -0.0104(6) 0.0189(7)
C12 0.0229(7) 0.0315(7) 0.0498(9) 0.0054(6) 0.0017(6) 0.0077(6)
C10 0.0229(7) 0.0443(8) 0.0337(7) 0.0115(6) 0.0069(6) 0.0058(6)
C11 0.0199(7) 0.0609(10) 0.0341(8) -0.0094(7) -0.0039(6) -0.0074(7)

loop_
_atom_type_symbol
_atom_type_description
_atom_type_scat_dispersion_real
_atom_type_scat_dispersion_imag
_atom_type_scat_source
C C 0.0181 0.0091 'International Tables Vol C Tables 4.2.6.8 and 6.1.1.4'
H H 0.0000 0.0000 'International Tables Vol C Tables 4.2.6.8 and 6.1.1.4'
F F 0.0727 0.0534 'International Tables Vol C Tables 4.2.6.8 and 6.1.1.4'
O O 0.0492 0.0322 'International Tables Vol C Tables 4.2.6.8 and 6.1.1.4'
P P 0.2955 0.4335 'International Tables Vol C Tables 4.2.6.8 and 6.1.1.4'

loop_
_exptl_crystal_face_index_h
_exptl_crystal_face_index_k
_exptl_crystal_face_index_l
_exptl_crystal_face_perp_dist
-1 -9 -3 0.2486
2 -2 14 0.1492
1 9 -1 0.2090
-2 1 -14 0.1511
7 -3 2 0.1506
4 8 2 0.2359
-3 9 0 0.2395
-8 -1 -2 0.0999
0 -9 -3 0.2599
5 -2 -12 0.2744
2 9 0 0.2120
-5 0 12 0.0821

loop_
_geom_angle_atom_site_label_1
_geom_angle_atom_site_label_2
_geom_angle_atom_site_label_3
_geom_angle
_geom_angle_site_symmetry_1
_geom_angle_site_symmetry_3
_geom_angle_publ_flag
O2 P1 C13 105.37(5) . . ?
O2 P1 C19 98.11(5) . . ?
O1 P1 O2 115.25(5) . . ?
O1 P1 C13 112.05(5) . . ?
O1 P1 C19 114.29(6) . . ?
C19 P1 C13 110.69(6) . . ?
C2 O2 P1 122.26(7) . . ?
C4 C3 C8 117.74(11) . . ?
C4 C3 C2 119.46(11) . . ?
C8 C3 C2 122.75(11) . . ?
C3 C4 H4 119.5 . . ?
C5 C4 C3 120.94(11) . . ?
C5 C4 H4 119.5 . . ?
C14 C13 P1 118.38(9) . . ?
C14 C13 C18 119.46(11) . . ?
C18 C13 P1 122.16(9) . . ?
C3 C8 H8 119.7 . . ?
C7 C8 C3 120.64(11) . . ?
C7 C8 H8 119.7 . . ?
C20 C19 P1 122.58(10) . . ?
C24 C19 P1 117.75(10) . . ?
C24 C19 C20 119.67(12) . . ?
C13 C14 H14 120.0 . . ?
C15 C14 C13 119.91(12) . . ?
C15 C14 H14 120.0 . . ?
C4 C5 H5 119.1 . . ?
C4 C5 C6 121.81(11) . . ?
C6 C5 H5 119.1 . . ?
C8 C7 H7 119.0 . . ?
C8 C7 C6 122.03(11) . . ?
C6 C7 H7 119.0 . . ?
O2 C2 C3 117.90(10) . . ?
C1 C2 O2 114.84(11) . . ?
C1 C2 C3 126.56(11) . . ?
C13 C18 H18 119.9 . . ?
C17 C18 C13 120.15(12) . . ?
C17 C18 H18 119.9 . . ?
C5 C6 C7 116.80(11) . . ?
C5 C6 C9 123.19(11) . . ?
C7 C6 C9 120.00(11) . . ?
C19 C20 H20 120.0 . . ?
C21 C20 C19 120.02(13) . . ?
C21 C20 H20 120.0 . . ?
F1 C1 F2 109.83(10) . . ?
F1 C1 C2 125.61(11) . . ?
F2 C1 C2 124.54(12) . . ?
C17 C16 H16 120.1 . . ?
C15 C16 H16 120.1 . . ?
C15 C16 C17 119.83(12) . . ?
C6 C9 C12 109.33(11) . . ?
C6 C9 C10 112.61(11) . . ?
C10 C9 C12 107.14(12) . . ?
C11 C9 C6 108.86(11) . . ?
C11 C9 C12 110.17(12) . . ?
C11 C9 C10 108.72(12) . . ?
C18 C17 H17 119.9 . . ?
C16 C17 C18 120.18(12) . . ?
C16 C17 H17 119.9 . . ?
C19 C24 H24 120.1 . . ?
C23 C24 C19 119.79(13) . . ?
C23 C24 H24 120.1 . . ?
C14 C15 H15 119.8 . . ?
C16 C15 C14 120.47(12) . . ?
C16 C15 H15 119.8 . . ?
C20 C21 H21 119.9 . . ?
C22 C21 C20 120.12(14) . . ?
C22 C21 H21 119.9 . . ?
C24 C23 H23 119.7 . . ?
C22 C23 C24 120.51(13) . . ?
C22 C23 H23 119.7 . . ?
C21 C22 H22 120.1 . . ?
C23 C22 C21 119.86(13) . . ?
C23 C22 H22 120.1 . . ?
C9 C12 H12A 109.5 . . ?
C9 C12 H12B 109.5 . . ?
C9 C12 H12C 109.5 . . ?
H12A C12 H12B 109.5 . . ?
H12A C12 H12C 109.5 . . ?
H12B C12 H12C 109.5 . . ?
C9 C10 H10A 109.5 . . ?
C9 C10 H10B 109.5 . . ?
C9 C10 H10C 109.5 . . ?
H10A C10 H10B 109.5 . . ?
H10A C10 H10C 109.5 . . ?
H10B C10 H10C 109.5 . . ?
C9 C11 H11A 109.5 . . ?
C9 C11 H11B 109.5 . . ?
C9 C11 H11C 109.5 . . ?
H11A C11 H11B 109.5 . . ?
H11A C11 H11C 109.5 . . ?
H11B C11 H11C 109.5 . . ?

loop_
_geom_bond_atom_site_label_1
_geom_bond_atom_site_label_2
_geom_bond_distance
_geom_bond_site_symmetry_2
_geom_bond_publ_flag
P1 O2 1.6222(9) . ?
P1 O1 1.4718(9) . ?
P1 C13 1.7970(12) . ?
P1 C19 1.7912(12) . ?
F1 C1 1.3201(15) . ?
F2 C1 1.3244(15) . ?
O2 C2 1.3991(14) . ?
C3 C4 1.3962(17) . ?
C3 C8 1.3995(17) . ?
C3 C2 1.4731(17) . ?
C4 H4 0.9500 . ?
C4 C5 1.3878(18) . ?
C13 C14 1.3932(17) . ?
C13 C18 1.3955(17) . ?
C8 H8 0.9500 . ?
C8 C7 1.3847(18) . ?
C19 C20 1.3975(18) . ?
C19 C24 1.3939(18) . ?
C14 H14 0.9500 . ?
C14 C15 1.3883(19) . ?
C5 H5 0.9500 . ?
C5 C6 1.3923(17) . ?
C7 H7 0.9500 . ?
C7 C6 1.3988(17) . ?
C2 C1 1.3257(18) . ?
C18 H18 0.9500 . ?
C18 C17 1.3877(18) . ?
C6 C9 1.5305(17) . ?
C20 H20 0.9500 . ?
C20 C21 1.3885(19) . ?
C16 H16 0.9500 . ?
C16 C17 1.385(2) . ?
C16 C15 1.385(2) . ?
C9 C12 1.5355(19) . ?
C9 C10 1.5330(18) . ?
C9 C11 1.5275(19) . ?
C17 H17 0.9500 . ?
C24 H24 0.9500 . ?
C24 C23 1.388(2) . ?
C15 H15 0.9500 . ?
C21 H21 0.9500 . ?
C21 C22 1.388(2) . ?
C23 H23 0.9500 . ?
C23 C22 1.386(2) . ?
C22 H22 0.9500 . ?
C12 H12A 0.9800 . ?
C12 H12B 0.9800 . ?
C12 H12C 0.9800 . ?
C10 H10A 0.9800 . ?
C10 H10B 0.9800 . ?
C10 H10C 0.9800 . ?
C11 H11A 0.9800 . ?
C11 H11B 0.9800 . ?
C11 H11C 0.9800 . ?

loop_
_geom_torsion_atom_site_label_1
_geom_torsion_atom_site_label_2
_geom_torsion_atom_site_label_3
_geom_torsion_atom_site_label_4
_geom_torsion
_geom_torsion_site_symmetry_1
_geom_torsion_site_symmetry_2
_geom_torsion_site_symmetry_3
_geom_torsion_site_symmetry_4
_geom_torsion_publ_flag
P1 O2 C2 C3 -81.76(12) . . . . ?
P1 O2 C2 C1 107.22(11) . . . . ?
P1 C13 C14 C15 -179.31(10) . . . . ?
P1 C13 C18 C17 178.73(10) . . . . ?
P1 C19 C20 C21 178.73(10) . . . . ?
P1 C19 C24 C23 -179.68(10) . . . . ?
O2 P1 C13 C14 120.88(9) . . . . ?
O2 P1 C13 C18 -59.18(11) . . . . ?
O2 P1 C19 C20 37.10(11) . . . . ?
O2 P1 C19 C24 -143.19(10) . . . . ?
O2 C2 C1 F1 175.49(10) . . . . ?
O2 C2 C1 F2 -3.10(18) . . . . ?
O1 P1 O2 C2 65.41(10) . . . . ?
O1 P1 C13 C14 -5.17(11) . . . . ?
O1 P1 C13 C18 174.76(9) . . . . ?
O1 P1 C19 C20 159.59(10) . . . . ?
O1 P1 C19 C24 -20.71(12) . . . . ?
C3 C4 C5 C6 -0.26(19) . . . . ?
C3 C8 C7 C6 0.52(19) . . . . ?
C3 C2 C1 F1 5.4(2) . . . . ?
C3 C2 C1 F2 -173.21(11) . . . . ?
C4 C3 C8 C7 -1.94(18) . . . . ?
C4 C3 C2 O2 -13.98(16) . . . . ?
C4 C3 C2 C1 155.85(12) . . . . ?
C4 C5 C6 C7 -1.17(18) . . . . ?
C4 C5 C6 C9 178.53(11) . . . . ?
C13 P1 O2 C2 -58.65(10) . . . . ?
C13 P1 C19 C20 -72.77(11) . . . . ?
C13 P1 C19 C24 106.93(10) . . . . ?
C13 C14 C15 C16 0.1(2) . . . . ?
C13 C18 C17 C16 1.09(19) . . . . ?
C8 C3 C4 C5 1.82(18) . . . . ?
C8 C3 C2 O2 168.57(11) . . . . ?
C8 C3 C2 C1 -21.59(19) . . . . ?
C8 C7 C6 C5 1.05(18) . . . . ?
C8 C7 C6 C9 -178.66(12) . . . . ?
C19 P1 O2 C2 -172.81(9) . . . . ?
C19 P1 C13 C14 -134.03(10) . . . . ?
C19 P1 C13 C18 45.90(11) . . . . ?
C19 C20 C21 C22 1.1(2) . . . . ?
C19 C24 C23 C22 0.8(2) . . . . ?
C14 C13 C18 C17 -1.34(18) . . . . ?
C5 C6 C9 C12 -124.48(13) . . . . ?
C5 C6 C9 C10 -5.51(18) . . . . ?
C5 C6 C9 C11 115.13(14) . . . . ?
C7 C6 C9 C12 55.21(15) . . . . ?
C7 C6 C9 C10 174.18(12) . . . . ?
C7 C6 C9 C11 -65.18(15) . . . . ?
C2 C3 C4 C5 -175.75(11) . . . . ?
C2 C3 C8 C7 175.55(11) . . . . ?
C18 C13 C14 C15 0.76(18) . . . . ?
C20 C19 C24 C23 0.03(19) . . . . ?
C20 C21 C22 C23 -0.2(2) . . . . ?
C17 C16 C15 C14 -0.3(2) . . . . ?
C24 C19 C20 C21 -0.96(19) . . . . ?
C24 C23 C22 C21 -0.7(2) . . . . ?
C15 C16 C17 C18 -0.2(2) . . . . ?

loop_
_exptl_oxdiff_crystal_face_indexfrac_h
_exptl_oxdiff_crystal_face_indexfrac_k
_exptl_oxdiff_crystal_face_indexfrac_l
_exptl_oxdiff_crystal_face_x
_exptl_oxdiff_crystal_face_y
_exptl_oxdiff_crystal_face_z
-1.4442 -9.1468 -3.3322 -0.0450 -0.1726 0.9840
1.8702 -2.2639 14.0394 0.2286 0.9614 0.1532
0.7682 9.4616 -1.3957 -0.0315 -0.1486 -0.9884
-2.0310 1.0882 -14.3022 -0.2317 -0.9724 -0.0277
7.4052 -3.2070 1.9795 0.9627 0.1808 0.2011
4.2818 7.9825 1.6004 0.4194 0.0747 -0.9047
-2.9504 8.8578 -0.4374 -0.4893 -0.0950 -0.8669
-7.7981 -1.0882 -2.2915 -0.9515 -0.1769 0.2517
-0.0534 -9.3504 -3.0316 0.1305 -0.1459 0.9807
4.7744 -1.5269 -11.6668 0.6464 -0.7536 0.1198
1.5511 9.3614 -0.4629 0.0651 -0.0825 -0.9945
-4.9838 -0.1209 11.5997 -0.6495 0.7584 0.0548
